data_9015458
loop_
_publ_author_name
'Powell, H.'
'Clark, D.'
'Wells, A.'

_publ_section_title
;
 Crystal Structure of Phosphorus Pentachloride
 _cod_database_code 1010411
;
_journal_name_full Nature
_journal_page_first 149
_journal_page_last 149
_journal_volume 145
_journal_year 1940
_chemical_formula_sum P
_space_group_IT_number 85
_symmetry_space_group_name_Hall 'P 4ab -1ab'
_symmetry_space_group_name_H-M 'P 4/n :1'
_cell_angle_alpha 90
_cell_angle_beta 90
_cell_angle_gamma 90
_cell_length_a 9.2
_cell_length_b 9.2
_cell_length_c 7.4
_cell_formula_units_Z 4
_cell_volume 626.336
_database_code_amcsd 0017336
_exptl_crystal_density_diffrn 0.328
_cod_duplicate_entry 1010411
_cod_original_sg_symbol_H-M 'P 4/n'
_cod_database_code 9015458
_amcsd_formula_title 'Cl5 P'

loop_
_space_group_symop_operation_xyz
x,y,z
y,-x,-z
1/2-y,1/2+x,z
1/2+x,1/2+y,-z
-x,-y,z
-y,x,-z
1/2+y,1/2-x,z
1/2-x,1/2-y,-z

loop_
_atom_site_label
_atom_site_fract_x
_atom_site_fract_y
_atom_site_fract_z
P1 0.00000 0.00000 0.00000
P2 0.00000 0.50000 0.62500

loop_
_cod_related_entry_id
_cod_related_entry_database
_cod_related_entry_code
1 AMCSD 0017336
